data_7003836
loop_
_publ_author_name
'Al-Ktaifani, Mahmoud M.'
'Hitchcock, Peter B.'
'Lappert, Michael F.'
'Nixon, John F.'
'Uiterweerd, Philip'

_publ_section_title
;
 Specific insertion reactions of a germylene, stannylene and plumbylene
 into the unique P--P bond of the hexaphospha-pentaprismane cage,
 P6C4tBu4: Crystal and molecular structures of P6C4tBu4ER2 (E = Ge, Sn,
 R = N(SiMe3)2; E = Pb, R = (C6H3(NMe2)2 -2,6)
;
_journal_issue 21
_journal_name_full 'Dalton Transactions'
_journal_page_first 2825
_journal_page_last 2831
_journal_paper_doi 10.1039/b800458g
_journal_year 2008
_chemical_compound_source 'synthesis as described'
_chemical_formula_moiety 'C32 H72 N2 P6 Si4 Sn'
_chemical_formula_sum 'C32 H72 N2 P6 Si4 Sn'
_chemical_formula_weight 901.79
_chemical_name_systematic
;
?
;
_space_group_IT_number 2
_symmetry_cell_setting triclinic
_symmetry_Int_Tables_number 2
_symmetry_space_group_name_Hall '-P 1'
_symmetry_space_group_name_H-M 'P -1'
_atom_sites_solution_hydrogens geom
_atom_sites_solution_primary direct
_atom_sites_solution_secondary difmap
_audit_conform_dict_location ftp://ftp.iucr.org/cifdics/cif_core.dic
_audit_conform_dict_name cif_core.dic
_audit_conform_dict_version 2.1
_audit_creation_date 2000-09-13T16:25:32-00:00
_audit_creation_method 'WinGX routine CIF_UPDATE'
_cell_angle_alpha 114.191(7)
_cell_angle_beta 93.524(5)
_cell_angle_gamma 94.335(9)
_cell_formula_units_Z 2
_cell_length_a 11.9453(17)
_cell_length_b 13.7446(14)
_cell_length_c 15.126(2)
_cell_measurement_reflns_used 18767
_cell_measurement_temperature 173(2)
_cell_measurement_theta_max 22.986
_cell_measurement_theta_min 3.705
_cell_measurement_wavelength 0.71073
_cell_volume 2247.2(5)
_computing_cell_refinement 'HKL Scalepack (Otwinowski & Minor 1997)'
_computing_data_reduction 'HKL Denzo and Scalepack (Otwinowski & Minor 1997)'
_computing_molecular_graphics 'Ortep-3 for Windows (Farrugia, 1997)'
_computing_publication_material 'WinGX publication routines (Farrugia, 1999)'
_computing_structure_refinement 'SHELXL-97 (Sheldrick, 1997)'
_computing_structure_solution 'SHELXS-97 (Sheldrick, 1997)'
_diffrn_ambient_temperature 173(2)
_diffrn_measured_fraction_theta_full 0.987
_diffrn_measured_fraction_theta_max 0.987
_diffrn_measurement_device KappaCCD
_diffrn_measurement_method CCD
_diffrn_radiation_monochromator graphite
_diffrn_radiation_probe x-ray
_diffrn_radiation_type MoK\a
_diffrn_radiation_wavelength 0.71073
_diffrn_reflns_av_R_equivalents 0.0956
_diffrn_reflns_av_unetI/netI 0.1342
_diffrn_reflns_limit_h_max 13
_diffrn_reflns_limit_h_min -13
_diffrn_reflns_limit_k_max 15
_diffrn_reflns_limit_k_min -14
_diffrn_reflns_limit_l_max 16
_diffrn_reflns_limit_l_min -16
_diffrn_reflns_number 13494
_diffrn_reflns_theta_full 23.02
_diffrn_reflns_theta_max 23.02
_diffrn_reflns_theta_min 3.76
_exptl_absorpt_coefficient_mu 0.913
_exptl_absorpt_correction_T_max 0.982
_exptl_absorpt_correction_T_min 0.711
_exptl_absorpt_correction_type multi-scan
_exptl_absorpt_process_details
;
[c.f. r.h. blessing, acta cryst. (1995), a51, 33-38]
;
_exptl_crystal_colour yellow
_exptl_crystal_density_diffrn 1.333
_exptl_crystal_density_method 'not measured'
_exptl_crystal_description 'very fine needle'
_exptl_crystal_F_000 948
_exptl_crystal_size_max 0.4
_exptl_crystal_size_mid 0.05
_exptl_crystal_size_min 0.02
_refine_diff_density_max 0.657
_refine_diff_density_min -1.019
_refine_diff_density_rms 0.114
_refine_ls_extinction_method none
_refine_ls_goodness_of_fit_ref 1.022
_refine_ls_hydrogen_treatment constr
_refine_ls_matrix_type full
_refine_ls_number_parameters 419
_refine_ls_number_reflns 6186
_refine_ls_number_restraints 0
_refine_ls_restrained_S_all 1.022
_refine_ls_R_factor_all 0.1024
_refine_ls_R_factor_gt 0.0607
_refine_ls_shift/su_max 0.001
_refine_ls_shift/su_mean 0
_refine_ls_structure_factor_coef Fsqd
_refine_ls_weighting_details 'calc w=1/[\s^2^(Fo^2^)+(0.0369P)^2^+0.9339P] where P=(Fo^2^+2Fc^2^)/3'
_refine_ls_weighting_scheme calc
_refine_ls_wR_factor_gt 0.1202
_refine_ls_wR_factor_ref 0.1356
_reflns_number_gt 4261
_reflns_number_total 6186
_reflns_threshold_expression >2sigma(I)
_cod_data_source_file b800458g.txt
_cod_data_source_block sep1700
_cod_original_sg_symbol_H-M P-1
_cod_database_code 7003836

loop_
_symmetry_equiv_pos_as_xyz
'x, y, z'
'-x, -y, -z'

loop_
_atom_site_label
_atom_site_type_symbol
_atom_site_fract_x
_atom_site_fract_y
_atom_site_fract_z
_atom_site_U_iso_or_equiv
_atom_site_adp_type
_atom_site_occupancy
_atom_site_symmetry_multiplicity
_atom_site_calc_flag
_atom_site_refinement_flags
_atom_site_disorder_assembly
_atom_site_disorder_group
Sn Sn 0.71186(5) 0.78224(4) 0.71910(4) 0.02472(18) Uani 1 1 d . . .
P1 P 0.66272(18) 0.53905(15) 0.88417(14) 0.0254(5) Uani 1 1 d . . .
P2 P 0.82338(18) 0.57008(16) 0.73552(14) 0.0261(5) Uani 1 1 d . . .
P3 P 0.64921(18) 0.59523(15) 0.70765(14) 0.0255(5) Uani 1 1 d . . .
P4 P 0.88482(19) 0.62001(16) 0.92623(14) 0.0276(5) Uani 1 1 d . . .
P5 P 0.67868(19) 0.75525(15) 0.93855(14) 0.0263(5) Uani 1 1 d . . .
P6 P 0.82202(19) 0.81698(15) 0.88664(14) 0.0273(5) Uani 1 1 d . . .
Si1 Si 0.8516(2) 0.68176(18) 0.51540(15) 0.0313(6) Uani 1 1 d . . .
Si2 Si 0.8772(2) 0.92062(18) 0.64027(17) 0.0375(6) Uani 1 1 d . . .
Si3 Si 0.5499(2) 0.98578(17) 0.80190(16) 0.0326(6) Uani 1 1 d . . .
Si4 Si 0.4857(2) 0.81481(19) 0.59874(17) 0.0378(6) Uani 1 1 d . . .
N1 N 0.8198(6) 0.7904(4) 0.6193(4) 0.0260(16) Uani 1 1 d . . .
N2 N 0.5787(6) 0.8667(5) 0.7063(4) 0.0302(16) Uani 1 1 d . A .
C1 C 0.7949(7) 0.5069(6) 0.8215(5) 0.0266(19) Uani 1 1 d . . .
C2 C 0.6028(6) 0.6302(6) 0.8322(5) 0.0245(18) Uani 1 1 d . . .
C3 C 0.7510(7) 0.6638(6) 0.9811(5) 0.0278(19) Uani 1 1 d . . .
C4 C 0.8990(7) 0.6941(6) 0.8458(5) 0.0266(19) Uani 1 1 d . . .
C5 C 0.8127(7) 0.3864(6) 0.7861(5) 0.029(2) Uani 1 1 d . . .
C6 C 0.7175(7) 0.3186(6) 0.7073(5) 0.036(2) Uani 1 1 d . . .
H6A H 0.7173 0.3403 0.6532 0.054 Uiso 1 1 calc R . .
H6B H 0.6449 0.3293 0.7348 0.054 Uiso 1 1 calc R . .
H6C H 0.7293 0.2426 0.6835 0.054 Uiso 1 1 calc R . .
C7 C 0.8152(8) 0.3542(6) 0.8713(6) 0.038(2) Uani 1 1 d . . .
H7A H 0.8265 0.2781 0.848 0.058 Uiso 1 1 calc R . .
H7B H 0.7435 0.366 0.9002 0.058 Uiso 1 1 calc R . .
H7C H 0.8772 0.3977 0.9205 0.058 Uiso 1 1 calc R . .
C8 C 0.9252(7) 0.3633(6) 0.7420(6) 0.042(2) Uani 1 1 d . . .
H8A H 0.9263 0.3824 0.6863 0.062 Uiso 1 1 calc R . .
H8B H 0.9337 0.2868 0.7202 0.062 Uiso 1 1 calc R . .
H8C H 0.9875 0.4059 0.7912 0.062 Uiso 1 1 calc R . .
C9 C 0.4698(7) 0.6259(6) 0.8323(5) 0.030(2) Uani 1 1 d . . .
C10 C 0.4311(7) 0.6412(6) 0.9311(5) 0.032(2) Uani 1 1 d . . .
H10A H 0.4665 0.7101 0.9812 0.048 Uiso 1 1 calc R . .
H10B H 0.4532 0.5828 0.9474 0.048 Uiso 1 1 calc R . .
H10C H 0.3488 0.6405 0.9282 0.048 Uiso 1 1 calc R . .
C11 C 0.4135(7) 0.5183(6) 0.7570(6) 0.038(2) Uani 1 1 d . . .
H11A H 0.4383 0.4607 0.7732 0.056 Uiso 1 1 calc R . .
H11B H 0.4345 0.5078 0.6924 0.056 Uiso 1 1 calc R . .
H11C H 0.3313 0.5172 0.7571 0.056 Uiso 1 1 calc R . .
C12 C 0.4322(7) 0.7168(7) 0.8090(6) 0.044(2) Uani 1 1 d . . .
H12A H 0.4691 0.7855 0.8582 0.066 Uiso 1 1 calc R . .
H12B H 0.3501 0.7162 0.8093 0.066 Uiso 1 1 calc R . .
H12C H 0.4532 0.7072 0.7446 0.066 Uiso 1 1 calc R . .
C13 C 0.7557(7) 0.6892(6) 1.0914(5) 0.029(2) Uani 1 1 d . . .
C14 C 0.7953(8) 0.5939(6) 1.1079(6) 0.040(2) Uani 1 1 d . . .
H14A H 0.7985 0.6098 1.1774 0.06 Uiso 1 1 calc R . .
H14B H 0.8705 0.5812 1.0859 0.06 Uiso 1 1 calc R . .
H14C H 0.7422 0.5297 1.0709 0.06 Uiso 1 1 calc R . .
C15 C 0.8418(8) 0.7902(6) 1.1464(6) 0.043(2) Uani 1 1 d . . .
H15A H 0.8467 0.8084 1.2165 0.065 Uiso 1 1 calc R . .
H15B H 0.8169 0.8505 1.1345 0.065 Uiso 1 1 calc R . .
H15C H 0.9161 0.7755 1.1232 0.065 Uiso 1 1 calc R . .
C16 C 0.6416(8) 0.7098(7) 1.1302(6) 0.040(2) Uani 1 1 d . . .
H16A H 0.6486 0.7256 1.1997 0.06 Uiso 1 1 calc R . .
H16B H 0.5874 0.646 1.0949 0.06 Uiso 1 1 calc R . .
H16C H 0.615 0.771 1.1209 0.06 Uiso 1 1 calc R . .
C17 C 1.0281(7) 0.7239(6) 0.8403(6) 0.032(2) Uani 1 1 d . . .
C18 C 1.0880(7) 0.7922(6) 0.9429(6) 0.039(2) Uani 1 1 d . . .
H18A H 1.0799 0.7524 0.9836 0.059 Uiso 1 1 calc R . .
H18B H 1.054 0.8595 0.9722 0.059 Uiso 1 1 calc R . .
H18C H 1.1683 0.808 0.9384 0.059 Uiso 1 1 calc R . .
C19 C 1.0877(7) 0.6224(7) 0.7954(6) 0.044(2) Uani 1 1 d . . .
H19A H 1.0783 0.5799 0.8335 0.065 Uiso 1 1 calc R . .
H19B H 1.1682 0.6425 0.7957 0.065 Uiso 1 1 calc R . .
H19C H 1.0546 0.5797 0.7282 0.065 Uiso 1 1 calc R . .
C20 C 1.0430(7) 0.7895(6) 0.7807(6) 0.037(2) Uani 1 1 d . . .
H20A H 1.0053 0.8547 0.8093 0.055 Uiso 1 1 calc R . .
H20B H 1.0098 0.7467 0.7136 0.055 Uiso 1 1 calc R . .
H20C H 1.1236 0.8092 0.7809 0.055 Uiso 1 1 calc R . .
C21 C 0.7604(8) 0.5519(6) 0.4886(6) 0.048(3) Uani 1 1 d . . .
H21A H 0.6807 0.563 0.4835 0.071 Uiso 1 1 calc R . .
H21B H 0.7758 0.5293 0.5413 0.071 Uiso 1 1 calc R . .
H21C H 0.7778 0.4961 0.427 0.071 Uiso 1 1 calc R . .
C22 C 0.9979(8) 0.6455(7) 0.5224(6) 0.048(3) Uani 1 1 d . . .
H22A H 1.0112 0.6292 0.5792 0.073 Uiso 1 1 calc R . .
H22B H 1.0519 0.7059 0.5286 0.073 Uiso 1 1 calc R . .
H22C H 1.0076 0.5825 0.4631 0.073 Uiso 1 1 calc R . .
C23 C 0.8355(8) 0.7107(7) 0.4051(6) 0.047(3) Uani 1 1 d . . .
H23A H 0.7594 0.7301 0.3975 0.071 Uiso 1 1 calc R . .
H23B H 0.8475 0.6469 0.3473 0.071 Uiso 1 1 calc R . .
H23C H 0.8913 0.7704 0.4127 0.071 Uiso 1 1 calc R . .
C24 C 1.0252(8) 0.9253(7) 0.6094(7) 0.052(3) Uani 1 1 d . . .
H24A H 1.0282 0.8768 0.541 0.079 Uiso 1 1 calc R . .
H24B H 1.073 0.903 0.6511 0.079 Uiso 1 1 calc R . .
H24C H 1.0522 0.9987 0.6199 0.079 Uiso 1 1 calc R . .
C25 C 0.7942(9) 0.9800(7) 0.5684(7) 0.059(3) Uani 1 1 d . . .
H25A H 0.7897 0.9326 0.4989 0.088 Uiso 1 1 calc R . .
H25B H 0.8318 1.0506 0.5801 0.088 Uiso 1 1 calc R . .
H25C H 0.7179 0.9875 0.589 0.088 Uiso 1 1 calc R . .
C26 C 0.8815(8) 1.0152(6) 0.7705(6) 0.043(2) Uani 1 1 d . . .
H26A H 0.8052 1.0165 0.7911 0.065 Uiso 1 1 calc R . .
H26B H 0.9107 1.0874 0.7788 0.065 Uiso 1 1 calc R . .
H26C H 0.931 0.9917 0.8103 0.065 Uiso 1 1 calc R . .
C27 C 0.6279(8) 1.0109(6) 0.9199(5) 0.042(2) Uani 1 1 d . . .
H27A H 0.709 1.0119 0.9133 0.063 Uiso 1 1 calc R . .
H27B H 0.6034 0.9539 0.9398 0.063 Uiso 1 1 calc R . .
H27C H 0.6125 1.0803 0.9693 0.063 Uiso 1 1 calc R . .
C28 C 0.5877(8) 1.1056(6) 0.7764(6) 0.051(3) Uani 1 1 d . . .
H28A H 0.5473 1.0957 0.7144 0.076 Uiso 1 1 calc R . .
H28B H 0.6692 1.1141 0.7725 0.076 Uiso 1 1 calc R . .
H28C H 0.5664 1.1699 0.8289 0.076 Uiso 1 1 calc R . .
C29 C 0.3975(7) 0.9866(6) 0.8236(6) 0.039(2) Uani 1 1 d . . .
H29A H 0.3515 0.9736 0.763 0.058 Uiso 1 1 calc R . .
H29B H 0.3855 1.0565 0.874 0.058 Uiso 1 1 calc R . .
H29C H 0.3756 0.9301 0.8449 0.058 Uiso 1 1 calc R . .
C30 C 0.4486(14) 0.9254(11) 0.5647(10) 0.078(5) Uani 0.777(13) 1 d P A 1
H30A H 0.4173 0.9803 0.6194 0.118 Uiso 0.777(13) 1 calc PR A 1
H30B H 0.3924 0.8965 0.5077 0.118 Uiso 0.777(13) 1 calc PR A 1
H30C H 0.5165 0.9575 0.5494 0.118 Uiso 0.777(13) 1 calc PR A 1
C31 C 0.3425(10) 0.7520(11) 0.6079(9) 0.063(5) Uani 0.777(13) 1 d P A 1
H31A H 0.3068 0.8042 0.6611 0.095 Uiso 0.777(13) 1 calc PR A 1
H31B H 0.352 0.6886 0.6208 0.095 Uiso 0.777(13) 1 calc PR A 1
H31C H 0.2948 0.7306 0.5464 0.095 Uiso 0.777(13) 1 calc PR A 1
C32 C 0.5410(14) 0.7096(14) 0.5004(9) 0.106(8) Uani 0.777(13) 1 d P A 1
H32A H 0.5602 0.6535 0.521 0.158 Uiso 0.777(13) 1 calc PR A 1
H32B H 0.6089 0.7392 0.4827 0.158 Uiso 0.777(13) 1 calc PR A 1
H32C H 0.4841 0.6789 0.4439 0.158 Uiso 0.777(13) 1 calc PR A 1
C30A C 0.370(5) 0.884(4) 0.587(4) 0.072(16) Uiso 0.223(13) 1 d P A 2
H30D H 0.3938 0.961 0.6161 0.108 Uiso 0.223(13) 1 calc PR A 2
H30E H 0.3082 0.8676 0.6197 0.108 Uiso 0.223(13) 1 calc PR A 2
H30F H 0.3453 0.8602 0.5175 0.108 Uiso 0.223(13) 1 calc PR A 2
C31A C 0.446(4) 0.668(3) 0.550(3) 0.050(13) Uiso 0.223(13) 1 d P A 2
H31D H 0.5123 0.6325 0.5551 0.076 Uiso 0.223(13) 1 calc PR A 2
H31E H 0.4151 0.6409 0.4817 0.076 Uiso 0.223(13) 1 calc PR A 2
H31F H 0.3883 0.6531 0.5879 0.076 Uiso 0.223(13) 1 calc PR A 2
C32A C 0.567(3) 0.809(3) 0.486(3) 0.038(11) Uiso 0.223(13) 1 d P A 2
H32D H 0.636 0.7743 0.4852 0.057 Uiso 0.223(13) 1 calc PR A 2
H32E H 0.5878 0.8826 0.4926 0.057 Uiso 0.223(13) 1 calc PR A 2
H32F H 0.5186 0.7688 0.4254 0.057 Uiso 0.223(13) 1 calc PR A 2

loop_
_atom_site_aniso_label
_atom_site_aniso_U_11
_atom_site_aniso_U_22
_atom_site_aniso_U_33
_atom_site_aniso_U_23
_atom_site_aniso_U_13
_atom_site_aniso_U_12
Sn 0.0264(4) 0.0273(3) 0.0215(3) 0.0115(2) 0.0011(2) 0.0021(2)
P1 0.0258(13) 0.0271(11) 0.0256(12) 0.0139(9) 0.0001(10) 0.0004(10)
P2 0.0244(13) 0.0316(12) 0.0234(11) 0.0125(9) 0.0010(10) 0.0035(10)
P3 0.0258(13) 0.0281(11) 0.0233(11) 0.0119(9) -0.0003(10) 0.0017(10)
P4 0.0258(13) 0.0345(12) 0.0250(12) 0.0154(9) 0.0000(10) 0.0013(10)
P5 0.0290(14) 0.0284(11) 0.0219(11) 0.0112(9) 0.0008(10) 0.0018(10)
P6 0.0309(14) 0.0259(11) 0.0239(12) 0.0103(9) 0.0002(10) -0.0017(10)
Si1 0.0332(15) 0.0373(13) 0.0217(12) 0.0100(10) 0.0050(11) 0.0049(11)
Si2 0.0457(18) 0.0356(14) 0.0382(15) 0.0208(11) 0.0137(13) 0.0063(12)
Si3 0.0364(16) 0.0266(12) 0.0351(14) 0.0120(10) 0.0066(12) 0.0064(11)
Si4 0.0354(16) 0.0437(15) 0.0354(14) 0.0194(11) -0.0071(12) 0.0030(12)
N1 0.036(4) 0.021(3) 0.025(4) 0.013(3) 0.007(3) 0.003(3)
N2 0.032(4) 0.032(4) 0.026(4) 0.012(3) -0.002(3) 0.007(3)
C1 0.021(5) 0.034(5) 0.026(4) 0.014(4) -0.001(4) 0.001(4)
C2 0.021(5) 0.030(4) 0.026(4) 0.015(4) 0.002(4) -0.001(4)
C3 0.028(5) 0.037(5) 0.023(4) 0.018(4) -0.001(4) -0.001(4)
C4 0.021(5) 0.037(5) 0.022(4) 0.013(4) 0.002(4) 0.001(4)
C5 0.027(5) 0.031(5) 0.031(5) 0.013(4) -0.001(4) 0.007(4)
C6 0.050(6) 0.022(4) 0.035(5) 0.013(4) -0.004(5) 0.006(4)
C7 0.047(6) 0.038(5) 0.037(5) 0.020(4) 0.013(5) 0.018(5)
C8 0.039(6) 0.040(5) 0.047(6) 0.018(4) 0.009(5) 0.005(4)
C9 0.028(5) 0.039(5) 0.028(5) 0.021(4) 0.000(4) 0.004(4)
C10 0.028(5) 0.041(5) 0.028(5) 0.016(4) 0.005(4) -0.007(4)
C11 0.032(6) 0.043(5) 0.036(5) 0.016(4) -0.001(4) 0.001(4)
C12 0.023(5) 0.056(6) 0.065(6) 0.039(5) 0.004(5) 0.003(4)
C13 0.035(6) 0.036(5) 0.019(4) 0.013(3) 0.002(4) 0.002(4)
C14 0.040(6) 0.058(6) 0.031(5) 0.030(4) -0.002(4) 0.004(5)
C15 0.051(7) 0.043(5) 0.023(5) 0.004(4) -0.007(4) -0.011(5)
C16 0.043(6) 0.052(6) 0.026(5) 0.017(4) 0.015(4) 0.002(5)
C17 0.019(5) 0.051(5) 0.035(5) 0.027(4) -0.001(4) 0.003(4)
C18 0.024(5) 0.050(5) 0.037(5) 0.015(4) -0.008(4) -0.009(4)
C19 0.021(5) 0.061(6) 0.056(6) 0.031(5) 0.004(5) 0.005(5)
C20 0.026(5) 0.051(5) 0.039(5) 0.024(4) 0.009(4) 0.006(4)
C21 0.057(7) 0.045(5) 0.027(5) 0.005(4) -0.006(5) -0.008(5)
C22 0.041(6) 0.063(6) 0.046(6) 0.023(5) 0.010(5) 0.022(5)
C23 0.054(7) 0.061(6) 0.030(5) 0.020(4) 0.011(5) 0.015(5)
C24 0.047(7) 0.048(6) 0.063(7) 0.025(5) 0.013(5) -0.009(5)
C25 0.074(8) 0.051(6) 0.062(7) 0.034(5) 0.013(6) 0.005(6)
C26 0.037(6) 0.034(5) 0.059(6) 0.019(4) 0.011(5) 0.000(4)
C27 0.043(6) 0.036(5) 0.035(5) 0.002(4) 0.006(5) 0.011(4)
C28 0.056(7) 0.035(5) 0.056(6) 0.015(4) 0.006(5) 0.004(5)
C29 0.040(6) 0.033(5) 0.039(5) 0.011(4) 0.007(5) 0.008(4)
C30 0.091(14) 0.098(12) 0.067(10) 0.062(9) -0.020(9) -0.004(10)
C31 0.039(9) 0.108(12) 0.054(9) 0.053(8) -0.018(7) -0.023(8)
C32 0.072(13) 0.153(17) 0.041(9) -0.014(10) -0.019(9) 0.057(13)

loop_
_atom_type_symbol
_atom_type_description
_atom_type_scat_dispersion_real
_atom_type_scat_dispersion_imag
_atom_type_scat_source
C C 0.0033 0.0016 'International Tables Vol C Tables 4.2.6.8 and 6.1.1.4'
H H 0 0 'International Tables Vol C Tables 4.2.6.8 and 6.1.1.4'
N N 0.0061 0.0033 'International Tables Vol C Tables 4.2.6.8 and 6.1.1.4'
P P 0.1023 0.0942 'International Tables Vol C Tables 4.2.6.8 and 6.1.1.4'
Si Si 0.0817 0.0704 'International Tables Vol C Tables 4.2.6.8 and 6.1.1.4'
Sn Sn -0.6537 1.4246 'International Tables Vol C Tables 4.2.6.8 and 6.1.1.4'

loop_
_geom_angle_atom_site_label_1
_geom_angle_atom_site_label_2
_geom_angle_atom_site_label_3
_geom_angle
_geom_angle_site_symmetry_1
_geom_angle_site_symmetry_3
_geom_angle_publ_flag
N1 Sn N2 105.2(2) . . ?
N1 Sn P3 116.57(16) . . ?
N2 Sn P3 113.83(19) . . ?
N1 Sn P6 111.92(18) . . ?
N2 Sn P6 123.18(17) . . ?
P3 Sn P6 86.02(6) . . ?
C1 P1 C2 101.9(3) . . ?
C1 P1 C3 86.8(3) . . ?
C2 P1 C3 87.7(3) . . ?
C1 P2 C4 87.9(3) . . ?
C1 P2 P3 96.3(3) . . ?
C4 P2 P3 110.1(2) . . ?
C2 P3 P2 99.3(2) . . ?
C2 P3 Sn 100.5(2) . . ?
P2 P3 Sn 91.07(9) . . ?
C3 P4 C4 101.9(3) . . ?
C3 P4 C1 87.6(3) . . ?
C4 P4 C1 88.6(3) . . ?
C3 P5 C2 88.2(3) . . ?
C3 P5 P6 99.0(3) . . ?
C2 P5 P6 108.6(2) . . ?
C4 P6 P5 97.9(3) . . ?
C4 P6 Sn 98.8(2) . . ?
P5 P6 Sn 94.09(10) . . ?
N1 Si1 C22 114.7(4) . . ?
N1 Si1 C23 111.0(3) . . ?
C22 Si1 C23 105.8(4) . . ?
N1 Si1 C21 113.5(4) . . ?
C22 Si1 C21 103.4(4) . . ?
C23 Si1 C21 107.9(4) . . ?
N1 Si2 C26 111.8(3) . . ?
N1 Si2 C24 112.6(4) . . ?
C26 Si2 C24 105.7(4) . . ?
N1 Si2 C25 112.8(4) . . ?
C26 Si2 C25 106.5(4) . . ?
C24 Si2 C25 107.0(4) . . ?
N2 Si3 C27 113.1(3) . . ?
N2 Si3 C28 111.5(4) . . ?
C27 Si3 C28 106.9(4) . . ?
N2 Si3 C29 113.0(4) . . ?
C27 Si3 C29 105.7(4) . . ?
C28 Si3 C29 106.2(4) . . ?
N2 Si4 C30A 120.6(16) . . ?
N2 Si4 C32 112.2(5) . . ?
C30A Si4 C32 125.6(17) . . ?
N2 Si4 C31A 113.7(13) . . ?
C30A Si4 C31A 112(2) . . ?
N2 Si4 C30 110.2(5) . . ?
C32 Si4 C30 111.8(8) . . ?
C31A Si4 C30 136.1(13) . . ?
N2 Si4 C31 115.4(4) . . ?
C32 Si4 C31 104.2(8) . . ?
C30 Si4 C31 102.7(7) . . ?
N2 Si4 C32A 110.3(12) . . ?
C30A Si4 C32A 101(2) . . ?
C31A Si4 C32A 95.5(18) . . ?
Si1 N1 Si2 118.6(3) . . ?
Si1 N1 Sn 126.1(3) . . ?
Si2 N1 Sn 115.2(3) . . ?
Si3 N2 Si4 117.7(4) . . ?
Si3 N2 Sn 122.6(3) . . ?
Si4 N2 Sn 119.6(3) . . ?
C5 C1 P2 116.7(5) . . ?
C5 C1 P1 112.2(5) . . ?
P2 C1 P1 116.1(4) . . ?
C5 C1 P4 124.1(5) . . ?
P2 C1 P4 92.2(3) . . ?
P1 C1 P4 92.5(3) . . ?
C9 C2 P3 112.5(5) . . ?
C9 C2 P1 111.8(5) . . ?
P3 C2 P1 109.1(4) . . ?
C9 C2 P5 111.9(5) . . ?
P3 C2 P5 118.2(4) . . ?
P1 C2 P5 91.4(3) . . ?
C13 C3 P5 117.5(5) . . ?
C13 C3 P4 113.9(5) . . ?
P5 C3 P4 115.4(4) . . ?
C13 C3 P1 121.9(5) . . ?
P5 C3 P1 92.0(3) . . ?
P4 C3 P1 92.1(3) . . ?
C17 C4 P6 110.8(5) . . ?
C17 C4 P4 109.9(5) . . ?
P6 C4 P4 112.8(4) . . ?
C17 C4 P2 116.1(5) . . ?
P6 C4 P2 115.3(4) . . ?
P4 C4 P2 90.5(3) . . ?
C7 C5 C6 110.6(7) . . ?
C7 C5 C8 107.2(6) . . ?
C6 C5 C8 108.0(6) . . ?
C7 C5 C1 110.3(6) . . ?
C6 C5 C1 109.1(6) . . ?
C8 C5 C1 111.5(7) . . ?
C12 C9 C11 110.5(6) . . ?
C12 C9 C10 107.8(6) . . ?
C11 C9 C10 107.8(7) . . ?
C12 C9 C2 108.0(6) . . ?
C11 C9 C2 110.3(6) . . ?
C10 C9 C2 112.5(6) . . ?
C16 C13 C14 108.1(7) . . ?
C16 C13 C15 109.8(7) . . ?
C14 C13 C15 109.8(7) . . ?
C16 C13 C3 112.3(7) . . ?
C14 C13 C3 109.3(6) . . ?
C15 C13 C3 107.5(6) . . ?
C20 C17 C19 109.2(7) . . ?
C20 C17 C18 107.2(7) . . ?
C19 C17 C18 107.7(6) . . ?
C20 C17 C4 111.4(6) . . ?
C19 C17 C4 110.7(7) . . ?
C18 C17 C4 110.5(6) . . ?

loop_
_geom_bond_atom_site_label_1
_geom_bond_atom_site_label_2
_geom_bond_distance
_geom_bond_site_symmetry_2
_geom_bond_publ_flag
Sn N1 2.077(6) . ?
Sn N2 2.083(6) . ?
Sn P3 2.554(2) . ?
Sn P6 2.624(2) . ?
P1 C1 1.879(8) . ?
P1 C2 1.891(7) . ?
P1 C3 1.918(8) . ?
P2 C1 1.869(7) . ?
P2 C4 1.938(8) . ?
P2 P3 2.179(3) . ?
P3 C2 1.874(7) . ?
P4 C3 1.872(8) . ?
P4 C4 1.886(7) . ?
P4 C1 1.898(8) . ?
P5 C3 1.872(7) . ?
P5 C2 1.919(7) . ?
P5 P6 2.182(3) . ?
P6 C4 1.879(7) . ?
Si1 N1 1.755(6) . ?
Si1 C22 1.861(9) . ?
Si1 C23 1.870(8) . ?
Si1 C21 1.896(9) . ?
Si2 N1 1.760(6) . ?
Si2 C26 1.858(8) . ?
Si2 C24 1.859(9) . ?
Si2 C25 1.883(9) . ?
Si3 N2 1.759(6) . ?
Si3 C27 1.848(8) . ?
Si3 C28 1.870(8) . ?
Si3 C29 1.870(9) . ?
Si4 N2 1.760(6) . ?
Si4 C30A 1.77(5) . ?
Si4 C32 1.801(13) . ?
Si4 C31A 1.85(4) . ?
Si4 C30 1.867(12) . ?
Si4 C31 1.895(12) . ?
Si4 C32A 1.99(4) . ?
C1 C5 1.554(10) . ?
C2 C9 1.586(11) . ?
C3 C13 1.554(10) . ?
C4 C17 1.583(11) . ?
C5 C7 1.525(10) . ?
C5 C6 1.532(11) . ?
C5 C8 1.535(11) . ?
C9 C12 1.520(10) . ?
C9 C11 1.520(10) . ?
C9 C10 1.528(10) . ?
C13 C16 1.518(11) . ?
C13 C14 1.533(10) . ?
C13 C15 1.552(11) . ?
C17 C20 1.521(10) . ?
C17 C19 1.533(10) . ?
C17 C18 1.540(10) . ?
